data_7021521
loop_
_publ_author_name
'Konarev, Dmitri V.'
'Kuzmin, Alexey V.'
'Khasanov, Salavat S.'
'Lyubovskaya, Rimma N.'

_publ_section_title
;
 Zwitterionic {Fe(i)Pc(-2)(-)}&#x00B7;(TMP(+)) assemblies comprising
 anionic iron(i) phthalocyanines and coordinating
 N,N,N'-trimethylpiperazinium cations.
;
_journal_issue 27
_journal_name_full 'Dalton transactions (Cambridge, England : 2003)'
_journal_page_first 9870
_journal_page_last 9876
_journal_paper_doi 10.1039/c3dt50855b
_journal_volume 42
_journal_year 2013
_chemical_formula_moiety 'C32 H16 Fe N8, C7 H17 N2, 0.5(C6 H14)'
_chemical_formula_sum 'C42 H40 Fe N10'
_chemical_formula_weight 740.69
_chemical_name_systematic
;
?
;
_space_group_crystal_system monoclinic
_space_group_IT_number 15
_space_group_name_Hall '-C 2yc'
_space_group_name_H-M_alt 'C 1 2/c 1'
_symmetry_space_group_name_Hall '-C 2yc'
_symmetry_space_group_name_H-M 'C 1 2/c 1'
_atom_sites_solution_hydrogens geom
_audit_creation_method SHELXL-2013
_cell_angle_alpha 90.000(5)
_cell_angle_beta 113.591(5)
_cell_angle_gamma 90.000(5)
_cell_formula_units_Z 8
_cell_length_a 24.694(5)
_cell_length_b 17.544(5)
_cell_length_c 17.590(5)
_cell_measurement_reflns_used 8114
_cell_measurement_temperature 150(2)
_cell_measurement_theta_max 28.83
_cell_measurement_theta_min 2.16
_cell_volume 6984(3)
_computing_cell_refinement 'Bruker SAINT'
_computing_data_collection 'Bruker APEX2'
_computing_molecular_graphics 'Bruker SHELXTL'
_computing_publication_material 'Bruker SHELXTL'
_computing_structure_refinement 'SHELXL-97 (Sheldrick, 2008)'
_diffrn_ambient_temperature 150(2)
_diffrn_measured_fraction_theta_full 0.993
_diffrn_measured_fraction_theta_max 0.915
_diffrn_measurement_device_type 'Bruker APEX-II CCD'
_diffrn_measurement_method '\f and \w scans'
_diffrn_radiation_monochromator graphite
_diffrn_radiation_source 'sealed tube'
_diffrn_radiation_type MoK\a
_diffrn_radiation_wavelength 0.71073
_diffrn_reflns_av_R_equivalents 0.0462
_diffrn_reflns_av_unetI/netI 0.0488
_diffrn_reflns_Laue_measured_fraction_full 0.993
_diffrn_reflns_Laue_measured_fraction_max 0.915
_diffrn_reflns_limit_h_max 33
_diffrn_reflns_limit_h_min -32
_diffrn_reflns_limit_k_max 23
_diffrn_reflns_limit_k_min -21
_diffrn_reflns_limit_l_max 24
_diffrn_reflns_limit_l_min -17
_diffrn_reflns_number 19592
_diffrn_reflns_point_group_measured_fraction_full 0.993
_diffrn_reflns_point_group_measured_fraction_max 0.915
_diffrn_reflns_theta_full 26.000
_diffrn_reflns_theta_max 29.095
_diffrn_reflns_theta_min 2.322
_exptl_absorpt_coefficient_mu 0.480
_exptl_absorpt_correction_type none
_exptl_crystal_colour black
_exptl_crystal_density_diffrn 1.409
_exptl_crystal_description prism
_exptl_crystal_F_000 3104
_exptl_crystal_size_max 0.200
_exptl_crystal_size_mid 0.150
_exptl_crystal_size_min 0.070
_refine_diff_density_max 0.447
_refine_diff_density_min -0.416
_refine_diff_density_rms 0.059
_refine_ls_extinction_method none
_refine_ls_goodness_of_fit_ref 1.025
_refine_ls_hydrogen_treatment constr
_refine_ls_matrix_type full
_refine_ls_number_parameters 510
_refine_ls_number_reflns 8567
_refine_ls_number_restraints 30
_refine_ls_restrained_S_all 1.024
_refine_ls_R_factor_all 0.0523
_refine_ls_R_factor_gt 0.0380
_refine_ls_shift/su_max 0.000
_refine_ls_shift/su_mean 0.000
_refine_ls_structure_factor_coef Fsqd
_refine_ls_weighting_details
;
w=1/[\s^2^(Fo^2^)+(0.0615P)^2^]
where P=(Fo^2^+2Fc^2^)/3
;
_refine_ls_weighting_scheme calc
_refine_ls_wR_factor_gt 0.1015
_refine_ls_wR_factor_ref 0.1079
_reflns_Friedel_coverage 0.000
_reflns_number_gt 6697
_reflns_number_total 8567
_reflns_threshold_expression 'I > 2\s(I)'
_cod_data_source_file c3dt50855b.txt
_cod_data_source_block FePc_TMP_0,5(Hexane)_150K_slow_cooling
_cod_database_code 7021521

loop_
_space_group_symop_operation_xyz
'x, y, z'
'-x, y, -z+1/2'
'x+1/2, y+1/2, z'
'-x+1/2, y+1/2, -z+1/2'
'-x, -y, -z'
'x, -y, z-1/2'
'-x+1/2, -y+1/2, -z'
'x+1/2, -y+1/2, z-1/2'

loop_
_atom_site_label
_atom_site_type_symbol
_atom_site_fract_x
_atom_site_fract_y
_atom_site_fract_z
_atom_site_U_iso_or_equiv
_atom_site_adp_type
_atom_site_occupancy
_atom_site_symmetry_multiplicity
_atom_site_calc_flag
_atom_site_refinement_flags_posn
_atom_site_refinement_flags_adp
_atom_site_refinement_flags_occupancy
_atom_site_disorder_assembly
_atom_site_disorder_group
Fe1 Fe 0.76935(2) 0.09345(2) 0.16085(2) 0.01772(8) Uani 1 1 d . . . . .
N1 N 0.70587(6) 0.04074(7) 0.07468(8) 0.0183(3) Uani 1 1 d . . . . .
N2 N 0.82503(6) 0.04069(7) 0.12885(8) 0.0185(3) Uani 1 1 d . . . . .
N3 N 0.83201(6) 0.15346(7) 0.23898(8) 0.0193(3) Uani 1 1 d . . . . .
N4 N 0.71304(6) 0.15431(7) 0.18386(8) 0.0187(3) Uani 1 1 d . . . . .
N6 N 0.76134(6) -0.05113(8) 0.02993(8) 0.0198(3) Uani 1 1 d . . . . .
N7 N 0.91587(6) 0.10716(8) 0.21270(8) 0.0204(3) Uani 1 1 d . . . . .
N8 N 0.77799(6) 0.22920(7) 0.30136(8) 0.0205(3) Uani 1 1 d . . . . .
N5 N 0.62046(6) 0.10812(7) 0.07761(8) 0.0200(3) Uani 1 1 d . . . . .
C1 C 0.64601(7) 0.05546(9) 0.04817(9) 0.0187(3) Uani 1 1 d . . . . .
C2 C 0.61240(7) 0.00076(9) -0.01442(10) 0.0198(3) Uani 1 1 d . . . . .
C3 C 0.65383(7) -0.05037(9) -0.02244(10) 0.0197(3) Uani 1 1 d . . . . .
C4 C 0.71153(7) -0.02204(9) 0.03074(9) 0.0191(3) Uani 1 1 d . . . . .
C5 C 0.81346(7) -0.01939(9) 0.07350(9) 0.0185(3) Uani 1 1 d . . . . .
C6 C 0.86767(7) -0.04386(9) 0.06636(10) 0.0193(3) Uani 1 1 d . . . . .
C7 C 0.91226(7) 0.00434(9) 0.11808(10) 0.0205(3) Uani 1 1 d . . . . .
C8 C 0.88504(7) 0.05586(9) 0.15715(10) 0.0194(3) Uani 1 1 d . . . . .
C9 C 0.89099(7) 0.15122(9) 0.25109(10) 0.0196(3) Uani 1 1 d . . . . .
C10 C 0.92488(7) 0.20472(9) 0.31581(10) 0.0203(3) Uani 1 1 d . . . . .
C11 C 0.88486(7) 0.23739(9) 0.34480(10) 0.0201(3) Uani 1 1 d . . . . .
C12 C 0.82718(7) 0.20588(9) 0.29468(10) 0.0193(3) Uani 1 1 d . . . . .
C13 C 0.72516(7) 0.20580(9) 0.24826(10) 0.0194(3) Uani 1 1 d . . . . .
C14 C 0.67040(7) 0.23601(9) 0.24845(10) 0.0194(3) Uani 1 1 d . . . . .
C15 C 0.62468(7) 0.20581(9) 0.17854(10) 0.0195(3) Uani 1 1 d . . . . .
C16 C 0.65203(7) 0.15289(9) 0.14075(10) 0.0187(3) Uani 1 1 d . . . . .
C17 C 0.55187(7) -0.00821(10) -0.06200(10) 0.0249(4) Uani 1 1 d . . . . .
H17 H 0.5238 0.0264 -0.0571 0.030 Uiso 1 1 calc R U . . .
C18 C 0.53410(8) -0.06930(10) -0.11662(11) 0.0276(4) Uani 1 1 d . . . . .
H18 H 0.4933 -0.0759 -0.1504 0.033 Uiso 1 1 calc R U . . .
C19 C 0.57515(8) -0.12160(10) -0.12310(11) 0.0272(4) Uani 1 1 d . . . . .
H19 H 0.5616 -0.1635 -0.1602 0.033 Uiso 1 1 calc R U . . .
C20 C 0.63518(8) -0.11298(9) -0.07620(10) 0.0236(4) Uani 1 1 d . . . . .
H20 H 0.6629 -0.1485 -0.0804 0.028 Uiso 1 1 calc R U . . .
C21 C 0.88014(8) -0.10137(9) 0.02110(10) 0.0235(4) Uani 1 1 d . . . . .
H21 H 0.8501 -0.1350 -0.0131 0.028 Uiso 1 1 calc R U . . .
C22 C 0.93794(8) -0.10786(10) 0.02764(11) 0.0279(4) Uani 1 1 d . . . . .
H22 H 0.9476 -0.1464 -0.0029 0.033 Uiso 1 1 calc R U . . .
C23 C 0.98231(8) -0.05848(11) 0.07854(11) 0.0307(4) Uani 1 1 d . . . . .
H23 H 1.0213 -0.0637 0.0812 0.037 Uiso 1 1 calc R U . . .
C24 C 0.97034(7) -0.00221(10) 0.12505(11) 0.0259(4) Uani 1 1 d . . . . .
H24 H 1.0006 0.0306 0.1603 0.031 Uiso 1 1 calc R U . . .
C25 C 0.98445(7) 0.22500(10) 0.34874(11) 0.0262(4) Uani 1 1 d . . . . .
H25 H 1.0116 0.2020 0.3297 0.031 Uiso 1 1 calc R U . . .
C26 C 1.00257(8) 0.28039(10) 0.41060(11) 0.0288(4) Uani 1 1 d . . . . .
H26 H 1.0426 0.2967 0.4331 0.035 Uiso 1 1 calc R U . . .
C27 C 0.96288(8) 0.31251(10) 0.44030(11) 0.0269(4) Uani 1 1 d . . . . .
H27 H 0.9767 0.3500 0.4827 0.032 Uiso 1 1 calc R U . . .
C28 C 0.90391(7) 0.29087(9) 0.40936(10) 0.0235(3) Uani 1 1 d . . . . .
H28 H 0.8775 0.3115 0.4311 0.028 Uiso 1 1 calc R U . . .
C29 C 0.65804(7) 0.28655(9) 0.30090(10) 0.0228(3) Uani 1 1 d . . . . .
H29 H 0.6886 0.3054 0.3500 0.027 Uiso 1 1 calc R U . . .
C30 C 0.59973(8) 0.30826(9) 0.27896(11) 0.0254(4) Uani 1 1 d . . . . .
H30 H 0.5902 0.3424 0.3137 0.031 Uiso 1 1 calc R U . . .
C31 C 0.55465(7) 0.28071(9) 0.20635(11) 0.0250(4) Uani 1 1 d . . . . .
H31 H 0.5153 0.2983 0.1914 0.030 Uiso 1 1 calc R U . . .
C32 C 0.56637(7) 0.22861(9) 0.15629(10) 0.0226(3) Uani 1 1 d . . . . .
H32 H 0.5356 0.2089 0.1080 0.027 Uiso 1 1 calc R U . . .
N21 N 0.78634(6) -0.00462(8) 0.27656(9) 0.0227(3) Uani 1 1 d . . . . .
N22 N 0.67003(6) -0.04926(8) 0.27537(9) 0.0269(3) Uani 1 1 d . . . . .
C201 C 0.75915(8) -0.07907(9) 0.24564(11) 0.0249(4) Uani 1 1 d . . . . .
H20A H 0.7741 -0.1167 0.2913 0.030 Uiso 1 1 calc R U . . .
H20B H 0.7712 -0.0963 0.2011 0.030 Uiso 1 1 calc R U . . .
C202 C 0.69276(8) -0.07681(10) 0.21238(11) 0.0261(4) Uani 1 1 d . . . . .
H20C H 0.6771 -0.1286 0.1938 0.031 Uiso 1 1 calc R U . . .
H20D H 0.6777 -0.0428 0.1634 0.031 Uiso 1 1 calc R U . . .
C203 C 0.76658(8) 0.02130(10) 0.34094(11) 0.0277(4) Uani 1 1 d . . . . .
H20E H 0.7836 0.0722 0.3610 0.033 Uiso 1 1 calc R U . . .
H20F H 0.7816 -0.0143 0.3885 0.033 Uiso 1 1 calc R U . . .
C204 C 0.70048(8) 0.02583(10) 0.30955(12) 0.0289(4) Uani 1 1 d . . . . .
H20G H 0.6859 0.0650 0.2654 0.035 Uiso 1 1 calc R U . . .
H20H H 0.6896 0.0424 0.3554 0.035 Uiso 1 1 calc R U . . .
C205 C 0.85110(8) -0.01489(11) 0.31559(12) 0.0336(4) Uani 1 1 d . . . . .
H20I H 0.8701 0.0342 0.3368 0.050 Uiso 1 1 calc R U . . .
H20J H 0.8650 -0.0344 0.2744 0.050 Uiso 1 1 calc R U . . .
H20K H 0.8612 -0.0512 0.3615 0.050 Uiso 1 1 calc R U . . .
C206 C 0.60484(9) -0.03578(13) 0.23290(15) 0.0452(5) Uani 1 1 d . . . . .
H20L H 0.5970 0.0016 0.1883 0.068 Uiso 1 1 calc R U . . .
H20M H 0.5900 -0.0163 0.2731 0.068 Uiso 1 1 calc R U . . .
H20N H 0.5849 -0.0838 0.2095 0.068 Uiso 1 1 calc R U . . .
C207 C 0.68064(9) -0.10625(11) 0.34234(13) 0.0359(5) Uani 1 1 d . . . . .
H20O H 0.7232 -0.1156 0.3710 0.054 Uiso 1 1 calc R U . . .
H20P H 0.6605 -0.1540 0.3182 0.054 Uiso 1 1 calc R U . . .
H20Q H 0.6653 -0.0867 0.3820 0.054 Uiso 1 1 calc R U . . .
C303 C 0.76648(7) 0.22310(12) -0.01636(13) 0.0335(5) Uani 0.330(3) 1 d D U P A 1
H30F H 0.7518 0.2314 -0.0770 0.040 Uiso 0.330(3) 1 calc R U P A 1
H30G H 0.7552 0.1706 -0.0081 0.040 Uiso 0.330(3) 1 calc R U P A 1
C301 C 0.86202(19) 0.1700(3) -0.0181(3) 0.0384(6) Uani 0.330(3) 1 d D U P A 1
H30A H 0.9050 0.1771 0.0077 0.058 Uiso 0.330(3) 1 calc R U P A 1
H30B H 0.8479 0.1783 -0.0780 0.058 Uiso 0.330(3) 1 calc R U P A 1
H30C H 0.8523 0.1180 -0.0076 0.058 Uiso 0.330(3) 1 calc R U P A 1
C302 C 0.83282(7) 0.2261(3) 0.0181(3) 0.0339(6) Uani 0.330(3) 1 d D U P A 1
H30D H 0.8448 0.2781 0.0093 0.041 Uiso 0.330(3) 1 calc R U P A 1
H30E H 0.8482 0.2174 0.0787 0.041 Uiso 0.330(3) 1 calc R U P A 1
C30C C 0.77298(5) 0.22850(11) 0.03509(10) 0.0335(5) Uani 0.670(3) 1 d D U P A 2
H30N H 0.7616 0.1740 0.0300 0.040 Uiso 0.670(3) 1 calc R U P A 2
H30O H 0.7727 0.2474 0.0880 0.040 Uiso 0.670(3) 1 calc R U P A 2
C30B C 0.83493(7) 0.23430(16) 0.03965(14) 0.0339(6) Uani 0.670(3) 1 d DG U P A 2
H30L H 0.8629 0.2198 0.0961 0.041 Uiso 0.670(3) 1 calc R U P A 2
H30M H 0.8430 0.2880 0.0304 0.041 Uiso 0.670(3) 1 calc R U P A 2
C30A C 0.8460(14) 0.18477(17) -0.02240(16) 0.0382(6) Uani 0.670(3) 1 d D U P A 2
H30H H 0.8887 0.1787 -0.0059 0.057 Uiso 0.670(3) 1 calc R U P A 2
H30I H 0.8286 0.2087 -0.0773 0.057 Uiso 0.670(3) 1 calc R U P A 2
H30K H 0.8279 0.1347 -0.0245 0.057 Uiso 0.670(3) 1 calc R U P A 2

loop_
_atom_site_aniso_label
_atom_site_aniso_U_11
_atom_site_aniso_U_22
_atom_site_aniso_U_33
_atom_site_aniso_U_23
_atom_site_aniso_U_13
_atom_site_aniso_U_12
Fe1 0.01312(12) 0.01997(13) 0.01844(13) -0.00352(9) 0.00461(9) -0.00052(9)
N1 0.0178(7) 0.0188(7) 0.0179(6) -0.0017(5) 0.0069(5) -0.0004(5)
N2 0.0150(6) 0.0215(7) 0.0177(7) -0.0016(5) 0.0051(5) -0.0011(5)
N3 0.0176(7) 0.0192(7) 0.0196(7) -0.0014(5) 0.0058(5) 0.0000(5)
N4 0.0169(7) 0.0189(7) 0.0189(7) -0.0025(5) 0.0055(5) -0.0004(5)
N6 0.0176(7) 0.0219(7) 0.0188(7) -0.0022(5) 0.0059(5) -0.0005(5)
N7 0.0159(7) 0.0219(7) 0.0214(7) -0.0019(5) 0.0055(5) -0.0007(5)
N8 0.0176(7) 0.0202(7) 0.0215(7) -0.0033(6) 0.0055(5) 0.0001(5)
N5 0.0156(7) 0.0223(7) 0.0201(7) -0.0012(5) 0.0051(5) 0.0005(5)
C1 0.0165(8) 0.0214(8) 0.0161(7) 0.0005(6) 0.0043(6) -0.0019(6)
C2 0.0182(8) 0.0224(8) 0.0183(8) -0.0011(6) 0.0067(6) -0.0023(6)
C3 0.0179(8) 0.0232(8) 0.0176(8) -0.0003(6) 0.0068(6) -0.0030(6)
C4 0.0190(8) 0.0214(8) 0.0163(7) -0.0019(6) 0.0064(6) -0.0023(6)
C5 0.0196(8) 0.0183(8) 0.0167(7) 0.0005(6) 0.0064(6) 0.0021(6)
C6 0.0175(8) 0.0203(8) 0.0176(8) 0.0014(6) 0.0044(6) 0.0026(6)
C7 0.0183(8) 0.0221(8) 0.0191(8) 0.0016(6) 0.0052(6) 0.0026(6)
C8 0.0154(8) 0.0226(8) 0.0191(8) 0.0002(6) 0.0057(6) 0.0002(6)
C9 0.0145(7) 0.0217(8) 0.0194(8) 0.0001(6) 0.0034(6) -0.0007(6)
C10 0.0174(8) 0.0201(8) 0.0195(8) -0.0008(6) 0.0034(6) -0.0003(6)
C11 0.0169(8) 0.0195(8) 0.0186(8) 0.0013(6) 0.0016(6) 0.0013(6)
C12 0.0189(8) 0.0175(8) 0.0193(8) -0.0011(6) 0.0054(6) -0.0006(6)
C13 0.0181(8) 0.0178(8) 0.0212(8) -0.0015(6) 0.0067(6) -0.0012(6)
C14 0.0182(8) 0.0166(8) 0.0235(8) 0.0000(6) 0.0086(6) -0.0013(6)
C15 0.0192(8) 0.0176(8) 0.0226(8) -0.0004(6) 0.0093(6) -0.0009(6)
C16 0.0150(7) 0.0206(8) 0.0197(8) 0.0003(6) 0.0060(6) 0.0009(6)
C17 0.0182(8) 0.0286(9) 0.0251(9) -0.0013(7) 0.0057(7) -0.0010(7)
C18 0.0195(8) 0.0298(9) 0.0281(9) -0.0028(7) 0.0039(7) -0.0058(7)
C19 0.0258(9) 0.0270(9) 0.0266(9) -0.0073(7) 0.0081(7) -0.0088(7)
C20 0.0225(9) 0.0240(8) 0.0248(9) -0.0037(7) 0.0101(7) -0.0038(7)
C21 0.0225(8) 0.0256(9) 0.0195(8) -0.0019(7) 0.0053(7) 0.0033(7)
C22 0.0260(9) 0.0302(10) 0.0248(9) -0.0061(7) 0.0074(7) 0.0077(7)
C23 0.0173(8) 0.0378(10) 0.0353(10) -0.0045(8) 0.0086(7) 0.0049(7)
C24 0.0175(8) 0.0279(9) 0.0295(9) -0.0044(7) 0.0066(7) -0.0001(7)
C25 0.0173(8) 0.0308(9) 0.0270(9) -0.0032(7) 0.0051(7) -0.0010(7)
C26 0.0174(8) 0.0298(9) 0.0309(10) -0.0036(8) 0.0010(7) -0.0032(7)
C27 0.0258(9) 0.0227(9) 0.0224(9) -0.0046(7) -0.0006(7) -0.0007(7)
C28 0.0208(8) 0.0232(8) 0.0211(8) -0.0011(7) 0.0027(7) 0.0037(7)
C29 0.0215(8) 0.0221(8) 0.0260(9) -0.0031(7) 0.0107(7) -0.0041(6)
C30 0.0272(9) 0.0223(9) 0.0321(9) -0.0056(7) 0.0175(8) -0.0012(7)
C31 0.0168(8) 0.0270(9) 0.0329(9) 0.0018(7) 0.0118(7) 0.0022(7)
C32 0.0184(8) 0.0256(9) 0.0228(8) -0.0001(7) 0.0070(7) -0.0011(6)
N21 0.0170(7) 0.0263(7) 0.0230(7) -0.0022(6) 0.0064(6) -0.0008(6)
N22 0.0204(7) 0.0297(8) 0.0319(8) 0.0032(6) 0.0121(6) 0.0004(6)
C201 0.0250(9) 0.0213(8) 0.0291(9) -0.0015(7) 0.0114(7) 0.0011(7)
C202 0.0241(9) 0.0274(9) 0.0256(9) -0.0034(7) 0.0086(7) -0.0047(7)
C203 0.0327(10) 0.0282(9) 0.0219(9) -0.0034(7) 0.0106(7) -0.0052(7)
C204 0.0355(11) 0.0237(9) 0.0353(10) -0.0020(8) 0.0224(9) 0.0009(7)
C205 0.0194(9) 0.0420(11) 0.0338(10) 0.0126(9) 0.0049(8) 0.0014(8)
C206 0.0206(10) 0.0536(13) 0.0614(15) 0.0118(11) 0.0165(10) 0.0045(9)
C207 0.0411(12) 0.0320(10) 0.0399(11) 0.0090(9) 0.0217(10) -0.0017(8)
C303 0.0423(11) 0.0290(12) 0.0294(12) -0.0024(11) 0.0144(11) -0.0107(9)
C301 0.0378(16) 0.0354(15) 0.0390(12) -0.0017(11) 0.0124(12) -0.0024(12)
C302 0.0416(10) 0.0333(11) 0.0221(14) -0.0017(10) 0.0078(9) -0.0069(9)
C30C 0.0423(11) 0.0290(12) 0.0294(12) -0.0024(11) 0.0144(11) -0.0106(9)
C30B 0.0416(10) 0.0333(11) 0.0221(14) -0.0017(10) 0.0078(9) -0.0069(9)
C30A 0.0377(16) 0.0353(15) 0.0390(12) -0.0018(11) 0.0125(12) -0.0023(12)

loop_
_atom_type_symbol
_atom_type_description
_atom_type_scat_dispersion_real
_atom_type_scat_dispersion_imag
_atom_type_scat_source
C C 0.0033 0.0016 'International Tables Vol C Tables 4.2.6.8 and 6.1.1.4'
H H 0.0000 0.0000 'International Tables Vol C Tables 4.2.6.8 and 6.1.1.4'
N N 0.0061 0.0033 'International Tables Vol C Tables 4.2.6.8 and 6.1.1.4'
Fe Fe 0.3463 0.8444 'International Tables Vol C Tables 4.2.6.8 and 6.1.1.4'

loop_
_geom_angle_atom_site_label_1
_geom_angle_atom_site_label_2
_geom_angle_atom_site_label_3
_geom_angle
_geom_angle_site_symmetry_1
N2 Fe1 N4 173.77(6) .
N2 Fe1 N3 90.43(6) .
N4 Fe1 N3 89.34(6) .
N2 Fe1 N1 89.46(6) .
N4 Fe1 N1 90.17(6) .
N3 Fe1 N1 174.46(5) .
C4 N1 C1 107.04(13) .
C4 N1 Fe1 126.10(11) .
C1 N1 Fe1 126.77(10) .
C5 N2 C8 106.77(13) .
C5 N2 Fe1 127.07(10) .
C8 N2 Fe1 126.16(11) .
C12 N3 C9 107.05(13) .
C12 N3 Fe1 126.73(11) .
C9 N3 Fe1 126.21(11) .
C13 N4 C16 106.88(12) .
C13 N4 Fe1 126.69(11) .
C16 N4 Fe1 126.39(10) .
C5 N6 C4 121.13(14) .
C8 N7 C9 121.68(14) .
C13 N8 C12 121.12(14) .
C16 N5 C1 121.55(14) .
N5 C1 N1 127.24(14) .
N5 C1 C2 122.58(14) .
N1 C1 C2 110.04(13) .
C17 C2 C3 120.86(15) .
C17 C2 C1 132.86(15) .
C3 C2 C1 106.28(14) .
C20 C3 C2 120.71(15) .
C20 C3 C4 132.79(15) .
C2 C3 C4 106.48(14) .
N6 C4 N1 127.48(14) .
N6 C4 C3 122.36(14) .
N1 C4 C3 109.97(14) .
N6 C5 N2 127.18(14) .
N6 C5 C6 122.53(14) .
N2 C5 C6 110.27(13) .
C21 C6 C7 120.87(15) .
C21 C6 C5 133.05(15) .
C7 C6 C5 106.08(14) .
C24 C7 C6 121.48(15) .
C24 C7 C8 131.60(15) .
C6 C7 C8 106.93(14) .
N7 C8 N2 127.75(14) .
N7 C8 C7 122.30(14) .
N2 C8 C7 109.93(13) .
N7 C9 N3 127.59(14) .
N7 C9 C10 122.38(14) .
N3 C9 C10 110.01(13) .
C25 C10 C11 121.61(15) .
C25 C10 C9 132.14(15) .
C11 C10 C9 106.25(14) .
C28 C11 C10 120.74(15) .
C28 C11 C12 132.60(15) .
C10 C11 C12 106.64(14) .
N8 C12 N3 127.41(14) .
N8 C12 C11 122.53(14) .
N3 C12 C11 109.98(14) .
N8 C13 N4 127.32(14) .
N8 C13 C14 122.55(14) .
N4 C13 C14 110.06(13) .
C29 C14 C15 120.51(15) .
C29 C14 C13 132.96(15) .
C15 C14 C13 106.51(14) .
C32 C15 C14 121.25(15) .
C32 C15 C16 132.22(15) .
C14 C15 C16 106.52(14) .
N5 C16 N4 127.75(14) .
N5 C16 C15 122.32(14) .
N4 C16 C15 109.82(13) .
C18 C17 C2 117.83(16) .
C18 C17 H17 121.1 .
C2 C17 H17 121.1 .
C17 C18 C19 121.45(16) .
C17 C18 H18 119.3 .
C19 C18 H18 119.3 .
C20 C19 C18 120.98(16) .
C20 C19 H19 119.5 .
C18 C19 H19 119.5 .
C19 C20 C3 118.12(16) .
C19 C20 H20 120.9 .
C3 C20 H20 120.9 .
C22 C21 C6 117.79(16) .
C22 C21 H21 121.1 .
C6 C21 H21 121.1 .
C21 C22 C23 121.08(16) .
C21 C22 H22 119.5 .
C23 C22 H22 119.5 .
C24 C23 C22 121.30(16) .
C24 C23 H23 119.3 .
C22 C23 H23 119.3 .
C23 C24 C7 117.46(16) .
C23 C24 H24 121.3 .
C7 C24 H24 121.3 .
C26 C25 C10 117.29(16) .
C26 C25 H25 121.4 .
C10 C25 H25 121.4 .
C25 C26 C27 121.22(16) .
C25 C26 H26 119.4 .
C27 C26 H26 119.4 .
C28 C27 C26 121.66(16) .
C28 C27 H27 119.2 .
C26 C27 H27 119.2 .
C27 C28 C11 117.39(16) .
C27 C28 H28 121.3 .
C11 C28 H28 121.3 .
C30 C29 C14 117.85(16) .
C30 C29 H29 121.1 .
C14 C29 H29 121.1 .
C29 C30 C31 121.08(15) .
C29 C30 H30 119.5 .
C31 C30 H30 119.5 .
C32 C31 C30 121.17(16) .
C32 C31 H31 119.4 .
C30 C31 H31 119.4 .
C31 C32 C15 117.99(16) .
C31 C32 H32 121.0 .
C15 C32 H32 121.0 .
C201 N21 C203 108.43(13) .
C201 N21 C205 108.23(14) .
C203 N21 C205 108.08(14) .
C207 N22 C206 108.35(14) .
C207 N22 C202 111.55(14) .
C206 N22 C202 109.03(15) .
C207 N22 C204 111.59(14) .
C206 N22 C204 108.90(14) .
C202 N22 C204 107.36(13) .
N21 C201 C202 112.69(14) .
N21 C201 H20A 109.1 .
C202 C201 H20A 109.1 .
N21 C201 H20B 109.1 .
C202 C201 H20B 109.1 .
H20A C201 H20B 107.8 .
C201 C202 N22 113.01(14) .
C201 C202 H20C 109.0 .
N22 C202 H20C 109.0 .
C201 C202 H20D 109.0 .
N22 C202 H20D 109.0 .
H20C C202 H20D 107.8 .
N21 C203 C204 112.30(14) .
N21 C203 H20E 109.1 .
C204 C203 H20E 109.1 .
N21 C203 H20F 109.1 .
C204 C203 H20F 109.1 .
H20E C203 H20F 107.9 .
C203 C204 N22 113.17(14) .
C203 C204 H20G 108.9 .
N22 C204 H20G 108.9 .
C203 C204 H20H 108.9 .
N22 C204 H20H 108.9 .
H20G C204 H20H 107.8 .
N21 C205 H20I 109.5 .
N21 C205 H20J 109.5 .
H20I C205 H20J 109.5 .
N21 C205 H20K 109.5 .
H20I C205 H20K 109.5 .
H20J C205 H20K 109.5 .
N22 C206 H20L 109.5 .
N22 C206 H20M 109.5 .
H20L C206 H20M 109.5 .
N22 C206 H20N 109.5 .
H20L C206 H20N 109.5 .
H20M C206 H20N 109.5 .
N22 C207 H20O 109.5 .
N22 C207 H20P 109.5 .
H20O C207 H20P 109.5 .
N22 C207 H20Q 109.5 .
H20O C207 H20Q 109.5 .
H20P C207 H20Q 109.5 .
C303 C303 C302 119.6(2) 7_655
C303 C303 H30F 107.4 7_655
C302 C303 H30F 107.4 .
C303 C303 H30G 107.4 7_655
C302 C303 H30G 107.4 .
H30F C303 H30G 107.0 .
C302 C301 H30A 109.5 .
C302 C301 H30B 109.5 .
H30A C301 H30B 109.5 .
C302 C301 H30C 109.5 .
H30A C301 H30C 109.5 .
H30B C301 H30C 109.5 .
C301 C302 C303 115.9(3) .
C301 C302 H30D 108.3 .
C303 C302 H30D 108.3 .
C301 C302 H30E 108.3 .
C303 C302 H30E 108.3 .
H30D C302 H30E 107.4 .
C30C C30C C30B 115.3(2) 7_655
C30C C30C H30N 108.4 7_655
C30B C30C H30N 108.4 .
C30C C30C H30O 108.4 7_655
C30B C30C H30O 108.4 .
H30N C30C H30O 107.5 .
C30C C30B C30A 113.5(2) .
C30C C30B H30L 108.9 .
C30A C30B H30L 108.9 .
C30C C30B H30M 108.9 .
C30A C30B H30M 108.9 .
H30L C30B H30M 107.7 .
C30B C30A H30H 109.5 .
C30B C30A H30I 109.5 .
H30H C30A H30I 109.5 .
C30B C30A H30K 109.5 .
H30H C30A H30K 109.5 .
H30I C30A H30K 109.5 .

loop_
_geom_bond_atom_site_label_1
_geom_bond_atom_site_label_2
_geom_bond_distance
_geom_bond_site_symmetry_2
Fe1 N2 1.9193(13) .
Fe1 N4 1.9204(13) .
Fe1 N3 1.9207(13) .
Fe1 N1 1.9256(13) .
N1 C4 1.3845(19) .
N1 C1 1.385(2) .
N2 C5 1.385(2) .
N2 C8 1.3870(19) .
N3 C12 1.383(2) .
N3 C9 1.386(2) .
N4 C13 1.385(2) .
N4 C16 1.390(2) .
N6 C5 1.328(2) .
N6 C4 1.337(2) .
N7 C8 1.322(2) .
N7 C9 1.328(2) .
N8 C13 1.330(2) .
N8 C12 1.331(2) .
N5 C16 1.329(2) .
N5 C1 1.335(2) .
C1 C2 1.446(2) .
C2 C17 1.399(2) .
C2 C3 1.409(2) .
C3 C20 1.402(2) .
C3 C4 1.444(2) .
C5 C6 1.458(2) .
C6 C21 1.394(2) .
C6 C7 1.398(2) .
C7 C24 1.394(2) .
C7 C8 1.453(2) .
C9 C10 1.454(2) .
C10 C25 1.394(2) .
C10 C11 1.403(2) .
C11 C28 1.401(2) .
C11 C12 1.451(2) .
C13 C14 1.454(2) .
C14 C29 1.399(2) .
C14 C15 1.399(2) .
C15 C32 1.391(2) .
C15 C16 1.456(2) .
C17 C18 1.388(2) .
C17 H17 0.9500 .
C18 C19 1.405(3) .
C18 H18 0.9500 .
C19 C20 1.386(2) .
C19 H19 0.9500 .
C20 H20 0.9500 .
C21 C22 1.390(2) .
C21 H21 0.9500 .
C22 C23 1.403(3) .
C22 H22 0.9500 .
C23 C24 1.387(2) .
C23 H23 0.9500 .
C24 H24 0.9500 .
C25 C26 1.392(2) .
C25 H25 0.9500 .
C26 C27 1.400(3) .
C26 H26 0.9500 .
C27 C28 1.388(2) .
C27 H27 0.9500 .
C28 H28 0.9500 .
C29 C30 1.386(2) .
C29 H29 0.9500 .
C30 C31 1.402(2) .
C30 H30 0.9500 .
C31 C32 1.378(2) .
C31 H31 0.9500 .
C32 H32 0.9500 .
N21 C201 1.470(2) .
N21 C203 1.473(2) .
N21 C205 1.477(2) .
N22 C207 1.486(2) .
N22 C206 1.498(2) .
N22 C202 1.508(2) .
N22 C204 1.517(2) .
C201 C202 1.505(2) .
C201 H20A 0.9900 .
C201 H20B 0.9900 .
C202 H20C 0.9900 .
C202 H20D 0.9900 .
C203 C204 1.501(3) .
C203 H20E 0.9900 .
C203 H20F 0.9900 .
C204 H20G 0.9900 .
C204 H20H 0.9900 .
C205 H20I 0.9800 .
C205 H20J 0.9800 .
C205 H20K 0.9800 .
C206 H20L 0.9800 .
C206 H20M 0.9800 .
C206 H20N 0.9800 .
C207 H20O 0.9800 .
C207 H20P 0.9800 .
C207 H20Q 0.9800 .
C303 C303 1.5031(10) 7_655
C303 C302 1.5031(10) .
C303 H30F 0.9900 .
C303 H30G 0.9900 .
C301 C302 1.5031(10) .
C301 H30A 0.9800 .
C301 H30B 0.9800 .
C301 H30C 0.9800 .
C302 H30D 0.9900 .
C302 H30E 0.9900 .
C30C C30C 1.5031(10) 7_655
C30C C30B 1.5031 .
C30C H30N 0.9900 .
C30C H30O 0.9900 .
C30B C30A 1.5031 .
C30B H30L 0.9900 .
C30B H30M 0.9900 .
C30A H30H 0.9800 .
C30A H30I 0.9800 .
C30A H30K 0.9800 .
